data_4331789
loop_
_publ_author_name
'Yang, Jin'
'Yue, Qi'
'Li, Guo-Dong'
'Cao, Jun-Jun'
'Li, Guang-Hua'
'Chen, Jie-Sheng'

_publ_section_title
;
 Structures, Photoluminescence, Up-Conversion, and Magnetism of 2D and 3D
 Rare-Earth Coordination Polymers with Multicarboxylate Linkages
;
_journal_issue 7
_journal_name_full 'Inorganic Chemistry'
_journal_page_first 2857
_journal_page_last 2865
_journal_paper_doi 10.1021/ic051557o
_journal_volume 45
_journal_year 2006
_chemical_formula_sum 'C48 H48 N4 Nd2 O17'
_chemical_formula_weight 1241.38
_chemical_melting_point ?
_chemical_name_systematic
;
 ?
;
_space_group_IT_number 2
_symmetry_cell_setting triclinic
_symmetry_space_group_name_Hall '-P 1'
_symmetry_space_group_name_H-M 'P -1'
_atom_sites_solution_hydrogens geom
_atom_sites_solution_primary direct
_atom_sites_solution_secondary difmap
_audit_creation_method SHELXL-97
_cell_angle_alpha 79.08(3)
_cell_angle_beta 87.29(3)
_cell_angle_gamma 62.07(3)
_cell_formula_units_Z 2
_cell_length_a 11.465(2)
_cell_length_b 11.704(2)
_cell_length_c 23.342(5)
_cell_measurement_temperature 293(2)
_cell_measurement_theta_max 27.45
_cell_measurement_theta_min 3.02
_cell_volume 2714.1(12)
_computing_cell_refinement Process-auto
_computing_data_collection Process-auto
_computing_data_reduction Process-auto
_computing_structure_refinement 'SHELXL-97 (Sheldrick, 1997)'
_computing_structure_solution 'SHELXS-97 (Sheldrick, 1990)'
_diffrn_ambient_temperature 293(2)
_diffrn_detector_area_resol_mean 10
_diffrn_measured_fraction_theta_full 0.907
_diffrn_measured_fraction_theta_max 0.878
_diffrn_measurement_device_type 'Rigaku RAXIS-RAPID'
_diffrn_measurement_method omega-scan
_diffrn_radiation_monochromator graphite
_diffrn_radiation_source 'fine-focus sealed tube'
_diffrn_radiation_type MoK\a
_diffrn_radiation_wavelength 0.71073
_diffrn_reflns_av_R_equivalents 0.0488
_diffrn_reflns_av_sigmaI/netI 0.0645
_diffrn_reflns_limit_h_max 12
_diffrn_reflns_limit_h_min -14
_diffrn_reflns_limit_k_max 14
_diffrn_reflns_limit_k_min -14
_diffrn_reflns_limit_l_max 30
_diffrn_reflns_limit_l_min -30
_diffrn_reflns_number 22825
_diffrn_reflns_theta_full 25.00
_diffrn_reflns_theta_max 27.45
_diffrn_reflns_theta_min 3.02
_diffrn_standards_decay_% none
_diffrn_standards_interval_count none
_diffrn_standards_interval_time none
_diffrn_standards_number none
_exptl_absorpt_coefficient_mu 1.961
_exptl_crystal_colour Purple
_exptl_crystal_density_diffrn 1.519
_exptl_crystal_density_meas ?
_exptl_crystal_density_method 'not measured'
_exptl_crystal_description block
_exptl_crystal_F_000 1240
_exptl_crystal_size_max 0.38
_exptl_crystal_size_mid 0.27
_exptl_crystal_size_min 0.15
_refine_diff_density_max 1.700
_refine_diff_density_min -1.238
_refine_diff_density_rms 0.219
_refine_ls_extinction_method none
_refine_ls_goodness_of_fit_ref 1.078
_refine_ls_hydrogen_treatment mixed
_refine_ls_matrix_type full
_refine_ls_number_parameters 652
_refine_ls_number_reflns 10874
_refine_ls_number_restraints 0
_refine_ls_restrained_S_all 1.078
_refine_ls_R_factor_all 0.0724
_refine_ls_R_factor_gt 0.0512
_refine_ls_shift/su_max 0.001
_refine_ls_shift/su_mean 0.000
_refine_ls_structure_factor_coef Fsqd
_refine_ls_weighting_details 'calc w=1/[\s^2^(Fo^2^)+(0.0851P)^2^+11.5687P] where P=(Fo^2^+2Fc^2^)/3'
_refine_ls_weighting_scheme calc
_refine_ls_wR_factor_gt 0.1536
_refine_ls_wR_factor_ref 0.1709
_reflns_number_gt 8157
_reflns_number_total 10874
_reflns_threshold_expression >2sigma(I)
_cod_data_source_file ic051557osup2.cif
_cod_data_source_block 2
_cod_depositor_comments
;
The following automatic conversions were performed:

'_chemical_melting_point' value 'not measured' was changed to '?' -
the value is undefined or not given.

'_symmetry_cell_setting' value
'Triclinic' changed to 'triclinic' according to
/home/saulius/struct/CIF-dictionaries/cif_core.dic dictionary named
'cif_core.dic' version 2.4.2 from 2011-04-26.

Automatic conversion script
Id: cif_fix_values 1891 2012-01-12 08:04:46Z andrius 

The following automatic conversions were performed:

'_exptl_crystal_density_meas' value 'none' was changed to '?' - the
value is perceived as not measured.

Automatic conversion script
Id: cif_fix_values 3008 2015-01-20 13:52:24Z robertas 
;
_cod_original_cell_volume 2714.2(9)
_cod_original_sg_symbol_H-M P-1
_cod_database_code 4331789

loop_
_symmetry_equiv_pos_as_xyz
'x, y, z'
'-x, -y, -z'

loop_
_atom_site_label
_atom_site_type_symbol
_atom_site_fract_x
_atom_site_fract_y
_atom_site_fract_z
_atom_site_U_iso_or_equiv
_atom_site_adp_type
_atom_site_occupancy
_atom_site_symmetry_multiplicity
_atom_site_calc_flag
_atom_site_refinement_flags
C1 C -0.2568(7) 0.5132(7) 0.2501(3) 0.0243(15) Uani 1 1 d .
C2 C -0.3902(7) 0.5193(7) 0.2549(3) 0.0268(16) Uani 1 1 d .
C3 C -0.4683(8) 0.5622(8) 0.2043(3) 0.0311(17) Uani 1 1 d .
H3 H -0.4384 0.5893 0.1693 0.037 Uiso 1 1 calc R
C4 C -0.5934(8) 0.5654(8) 0.2049(4) 0.0336(18) Uani 1 1 d .
H4 H -0.6450 0.5960 0.1704 0.040 Uiso 1 1 calc R
C5 C -0.6397(7) 0.5240(7) 0.2558(3) 0.0245(15) Uani 1 1 d .
C6 C -0.5616(7) 0.4822(7) 0.3091(3) 0.0233(15) Uani 1 1 d .
C7 C -0.4375(7) 0.4816(7) 0.3090(3) 0.0248(15) Uani 1 1 d .
C8 C -0.3668(8) 0.4506(8) 0.3628(4) 0.0329(18) Uani 1 1 d .
H8 H -0.2846 0.4482 0.3631 0.039 Uiso 1 1 calc R
C9 C -0.4199(10) 0.4241(11) 0.4143(4) 0.051(3) Uani 1 1 d .
H9 H -0.3740 0.4056 0.4495 0.062 Uiso 1 1 calc R
C10 C -0.5419(11) 0.4246(11) 0.4146(4) 0.055(3) Uani 1 1 d .
H10 H -0.5767 0.4074 0.4501 0.066 Uiso 1 1 calc R
C11 C -0.6099(8) 0.4496(9) 0.3645(4) 0.038(2) Uani 1 1 d .
H11 H -0.6892 0.4458 0.3656 0.046 Uiso 1 1 calc R
C12 C -0.7683(8) 0.5211(8) 0.2527(3) 0.0273(16) Uani 1 1 d .
C13 C 0.0584(8) 0.3324(7) 0.4299(3) 0.0256(16) Uani 1 1 d .
C14 C 0.0593(8) 0.3229(7) 0.4954(3) 0.0249(15) Uani 1 1 d .
C15 C 0.1460(8) 0.3565(8) 0.5176(3) 0.0292(17) Uani 1 1 d .
H15 H 0.2004 0.3791 0.4924 0.035 Uiso 1 1 calc R
C16 C 0.1542(8) 0.3573(7) 0.5779(3) 0.0298(17) Uani 1 1 d .
H16 H 0.2125 0.3815 0.5918 0.036 Uiso 1 1 calc R
C17 C 0.0770(8) 0.3227(7) 0.6154(3) 0.0246(16) Uani 1 1 d .
C18 C 0.0887(8) 0.3197(7) 0.6798(3) 0.0275(16) Uani 1 1 d .
C19 C -0.0156(8) 0.2864(7) 0.5946(3) 0.0262(16) Uani 1 1 d .
C20 C -0.0956(9) 0.2514(8) 0.6331(4) 0.038(2) Uani 1 1 d .
H20 H -0.0877 0.2490 0.6728 0.046 Uiso 1 1 calc R
C21 C -0.1862(11) 0.2203(10) 0.6128(4) 0.050(2) Uani 1 1 d .
H21 H -0.2398 0.1981 0.6386 0.060 Uiso 1 1 calc R
C22 C -0.1969(11) 0.2223(11) 0.5532(4) 0.052(3) Uani 1 1 d .
H22 H -0.2584 0.2020 0.5394 0.062 Uiso 1 1 calc R
C23 C -0.1171(9) 0.2541(9) 0.5149(4) 0.041(2) Uani 1 1 d .
H23 H -0.1241 0.2526 0.4755 0.049 Uiso 1 1 calc R
C24 C -0.0253(11) 0.1061(9) 0.3676(5) 0.048(2) Uani 1 1 d .
H24 H 0.0005 0.0897 0.4068 0.058 Uiso 1 1 calc R
C25 C -0.2011(14) 0.0614(15) 0.4028(8) 0.112(7) Uani 1 1 d .
H25A H -0.2758 0.0601 0.3867 0.168 Uiso 1 1 calc R
H25B H -0.2309 0.1245 0.4282 0.168 Uiso 1 1 calc R
H25C H -0.1434 -0.0244 0.4246 0.168 Uiso 1 1 calc R
C26 C -0.1859(18) 0.1268(15) 0.2983(8) 0.114(7) Uani 1 1 d .
H26A H -0.2632 0.1145 0.2997 0.172 Uiso 1 1 calc R
H26B H -0.1217 0.0690 0.2753 0.172 Uiso 1 1 calc R
H26C H -0.2096 0.2165 0.2811 0.172 Uiso 1 1 calc R
C27 C 0.3367(9) 0.0331(9) 0.3122(4) 0.047(2) Uani 1 1 d .
H27 H 0.2754 0.0119 0.2989 0.056 Uiso 1 1 calc R
C28 C 0.5024(15) -0.1893(12) 0.3098(8) 0.100(6) Uani 1 1 d .
H28A H 0.5958 -0.2421 0.3181 0.150 Uiso 1 1 calc R
H28B H 0.4823 -0.1842 0.2696 0.150 Uiso 1 1 calc R
H28C H 0.4563 -0.2285 0.3345 0.150 Uiso 1 1 calc R
C29 C 0.5652(12) -0.0349(12) 0.3421(6) 0.072(4) Uani 1 1 d .
H29A H 0.6493 -0.1126 0.3454 0.109 Uiso 1 1 calc R
H29B H 0.5428 -0.0109 0.3798 0.109 Uiso 1 1 calc R
H29C H 0.5698 0.0359 0.3154 0.109 Uiso 1 1 calc R
C30 C 0.142(2) 0.9221(14) 0.2109(8) 0.118(7) Uani 1 1 d .
H30A H 0.2171 0.9370 0.2135 0.176 Uiso 1 1 calc R
H30B H 0.1623 0.8361 0.2325 0.176 Uiso 1 1 calc R
H30C H 0.0676 0.9874 0.2269 0.176 Uiso 1 1 calc R
C31 C 0.1955(15) 0.9596(17) 0.1105(9) 0.116(7) Uani 1 1 d .
H31A H 0.2604 0.9679 0.1314 0.173 Uiso 1 1 calc R
H31B H 0.1437 1.0408 0.0840 0.173 Uiso 1 1 calc R
H31C H 0.2390 0.8897 0.0889 0.173 Uiso 1 1 calc R
C32 C 0.0147(13) 0.9146(10) 0.1334(5) 0.059(3) Uani 1 1 d .
H32 H 0.0048 0.9186 0.0937 0.070 Uiso 1 1 calc R
C33 C -0.3525(8) 0.9956(8) 0.1891(4) 0.038(2) Uani 1 1 d .
H33 H -0.2893 1.0121 0.2042 0.045 Uiso 1 1 calc R
C34 C -0.5812(11) 1.0665(13) 0.1604(6) 0.080(4) Uani 1 1 d .
H34A H -0.6651 1.1439 0.1588 0.120 Uiso 1 1 calc R
H34B H -0.5851 0.9936 0.1858 0.120 Uiso 1 1 calc R
H34C H -0.5610 1.0468 0.1219 0.120 Uiso 1 1 calc R
C35 C -0.5136(14) 1.2145(10) 0.2000(6) 0.082(4) Uani 1 1 d .
H35A H -0.6070 1.2696 0.1926 0.123 Uiso 1 1 calc R
H35B H -0.4670 1.2566 0.1777 0.123 Uiso 1 1 calc R
H35C H -0.4922 1.2005 0.2409 0.123 Uiso 1 1 calc R
C36 C 0.1248(12) 0.7417(12) -0.0145(4) 0.060(3) Uani 1 1 d .
H36 H 0.1258 0.7510 0.0241 0.072 Uiso 1 1 calc R
C37 C 0.2122(13) 0.7658(15) -0.0525(6) 0.077(4) Uani 1 1 d .
H37 H 0.2696 0.7911 -0.0387 0.093 Uiso 1 1 calc R
C38 C 0.2147(12) 0.7528(14) -0.1109(5) 0.069(3) Uani 1 1 d .
H38 H 0.2735 0.7682 -0.1360 0.083 Uiso 1 1 calc R
C39 C 0.1246(12) 0.7152(11) -0.1307(4) 0.058(3) Uani 1 1 d .
H39 H 0.1236 0.7066 -0.1695 0.069 Uiso 1 1 calc R
C40 C 0.0373(9) 0.6908(8) -0.0924(3) 0.0330(18) Uani 1 1 d .
C41 C 0.0353(9) 0.7035(9) -0.0332(4) 0.0345(19) Uani 1 1 d .
C42 C -0.0590(8) 0.6812(7) 0.0037(3) 0.0296(17) Uani 1 1 d .
C43 C -0.0678(8) 0.6870(7) 0.0685(3) 0.0296(17) Uani 1 1 d .
C44 C -0.1434(8) 0.6460(8) -0.0186(3) 0.0308(17) Uani 1 1 d .
H44 H -0.2033 0.6308 0.0058 0.037 Uiso 1 1 calc R
C45 C -0.1418(8) 0.6323(8) -0.0775(3) 0.0322(18) Uani 1 1 d .
H45 H -0.1992 0.6070 -0.0915 0.039 Uiso 1 1 calc R
C46 C -0.0568(8) 0.6560(7) -0.1133(3) 0.0277(17) Uani 1 1 d .
C47 C -0.0646(8) 0.6531(7) -0.1777(3) 0.0261(16) Uani 1 1 d .
C48 C -0.0245(8) 0.2889(7) 0.5336(3) 0.0275(16) Uani 1 1 d .
N1 N 0.4622(8) -0.0614(8) 0.3202(4) 0.052(2) Uani 1 1 d .
N2 N -0.4755(8) 1.0900(8) 0.1834(4) 0.048(2) Uani 1 1 d .
N3 N 0.1116(10) 0.9307(8) 0.1508(5) 0.062(3) Uani 1 1 d .
N4 N -0.1311(10) 0.0974(9) 0.3564(5) 0.062(3) Uani 1 1 d .
O1 O -0.0650(7) 0.8944(6) 0.1658(3) 0.0521(18) Uani 1 1 d .
O2 O -0.3149(6) 0.8877(6) 0.1761(3) 0.0426(15) Uani 1 1 d .
O3 O 0.2962(6) 0.1431(6) 0.3208(3) 0.0456(16) Uani 1 1 d .
O4 O 0.0436(7) 0.1339(6) 0.3314(3) 0.0479(17) Uani 1 1 d .
O5 O -0.2521(6) 0.6126(5) 0.2195(2) 0.0347(13) Uani 1 1 d .
O6 O -0.1586(5) 0.4102(5) 0.2760(2) 0.0310(12) Uani 1 1 d .
O7 O 0.0278(6) 0.6822(7) 0.0965(2) 0.0417(15) Uani 1 1 d .
O8 O -0.1668(7) 0.6912(7) 0.0936(2) 0.0476(16) Uani 1 1 d .
O9 O 0.1554(6) 0.3349(7) 0.4032(2) 0.0422(15) Uani 1 1 d .
O10 O -0.0377(6) 0.3387(6) 0.4029(2) 0.0356(13) Uani 1 1 d .
O12 O -0.7735(6) 0.4177(5) 0.2785(2) 0.0339(13) Uani 1 1 d .
O13 O -0.8647(5) 0.6221(5) 0.2240(2) 0.0296(12) Uani 1 1 d .
O14 O -0.0283(5) 0.5454(5) -0.1934(2) 0.0267(11) Uani 1 1 d .
O15 O -0.1106(7) 0.7608(5) -0.2137(2) 0.0417(16) Uani 1 1 d .
O16 O 0.1351(6) 0.2124(5) 0.7154(2) 0.0418(15) Uani 1 1 d .
O20 O 0.0515(5) 0.4268(5) 0.6967(2) 0.0284(12) Uani 1 1 d .
OW1 O -0.564(3) 0.988(3) -0.0096(15) 0.202(19) Uani 0.50 1 d P
OW2 O 0.5000 0.0000 0.5000 0.098(11) Uani 0.50 2 d SP
OW3 O 0.5000 0.5000 0.0000 0.35(5) Uani 0.50 2 d SP
Nd1 Nd 0.07014(3) 0.33688(3) 0.305978(14) 0.01870(12) Uani 1 1 d .
Nd2 Nd -0.09064(4) 0.69013(3) 0.191045(14) 0.01855(12) Uani 1 1 d .

loop_
_atom_site_aniso_label
_atom_site_aniso_U_11
_atom_site_aniso_U_22
_atom_site_aniso_U_33
_atom_site_aniso_U_23
_atom_site_aniso_U_13
_atom_site_aniso_U_12
C1 0.012(4) 0.037(4) 0.029(4) -0.011(3) 0.005(3) -0.014(3)
C2 0.016(4) 0.035(4) 0.033(4) -0.002(3) -0.006(3) -0.015(3)
C3 0.021(4) 0.045(5) 0.028(4) 0.001(3) 0.001(3) -0.019(4)
C4 0.018(4) 0.046(5) 0.035(5) -0.002(3) -0.001(3) -0.014(4)
C5 0.016(4) 0.032(4) 0.027(4) -0.006(3) 0.000(3) -0.013(3)
C6 0.009(4) 0.032(4) 0.030(4) -0.007(3) 0.000(3) -0.010(3)
C7 0.023(4) 0.024(4) 0.026(4) -0.003(3) -0.006(3) -0.010(3)
C8 0.017(4) 0.049(5) 0.034(5) -0.008(3) -0.002(3) -0.017(4)
C9 0.052(7) 0.086(7) 0.023(5) -0.006(4) -0.006(4) -0.038(6)
C10 0.064(7) 0.093(8) 0.020(5) 0.000(4) 0.000(4) -0.050(6)
C11 0.019(5) 0.061(6) 0.035(5) -0.007(4) 0.004(3) -0.020(4)
C12 0.022(4) 0.041(4) 0.022(4) -0.009(3) 0.002(3) -0.017(3)
C13 0.026(4) 0.030(4) 0.015(3) -0.003(3) -0.001(3) -0.008(3)
C14 0.024(4) 0.030(4) 0.016(3) -0.007(3) 0.000(3) -0.009(3)
C15 0.022(4) 0.046(4) 0.018(4) -0.008(3) 0.000(3) -0.013(3)
C16 0.034(5) 0.035(4) 0.023(4) -0.008(3) -0.003(3) -0.016(3)
C17 0.028(4) 0.026(4) 0.016(3) -0.010(3) 0.002(3) -0.006(3)
C18 0.027(4) 0.036(4) 0.016(4) -0.012(3) 0.005(3) -0.010(3)
C19 0.032(5) 0.028(4) 0.014(3) -0.008(3) 0.000(3) -0.010(3)
C20 0.043(6) 0.048(5) 0.023(4) -0.005(3) 0.005(3) -0.022(4)
C21 0.061(7) 0.075(7) 0.027(5) -0.005(4) 0.010(4) -0.046(6)
C22 0.062(7) 0.074(7) 0.044(6) -0.010(5) 0.000(5) -0.052(6)
C23 0.044(6) 0.061(6) 0.027(5) -0.008(4) -0.002(4) -0.032(5)
C24 0.055(7) 0.042(5) 0.052(6) -0.013(4) 0.010(5) -0.027(5)
C25 0.060(10) 0.090(11) 0.193(19) -0.034(11) 0.072(11) -0.045(8)
C26 0.123(15) 0.076(10) 0.154(17) -0.004(10) -0.054(13) -0.056(10)
C27 0.028(5) 0.044(5) 0.060(7) -0.014(4) 0.003(4) -0.010(4)
C28 0.084(11) 0.053(7) 0.153(15) -0.044(8) 0.045(10) -0.018(7)
C29 0.049(8) 0.071(8) 0.070(8) -0.022(6) -0.008(6) -0.003(6)
C30 0.18(2) 0.074(10) 0.112(14) 0.006(9) -0.055(13) -0.068(11)
C31 0.060(10) 0.116(13) 0.183(19) -0.031(12) 0.053(11) -0.055(10)
C32 0.076(9) 0.049(6) 0.065(7) -0.015(5) 0.021(6) -0.041(6)
C33 0.020(5) 0.043(5) 0.038(5) -0.007(4) -0.002(3) -0.005(4)
C34 0.030(7) 0.096(9) 0.087(10) -0.026(7) -0.010(6) -0.002(6)
C35 0.095(11) 0.041(6) 0.079(9) -0.012(5) 0.027(8) -0.008(6)
C36 0.072(8) 0.112(9) 0.032(5) -0.030(5) 0.011(5) -0.068(8)
C37 0.068(9) 0.150(13) 0.063(8) -0.034(8) 0.012(6) -0.087(10)
C38 0.069(9) 0.121(11) 0.043(6) -0.018(6) 0.015(6) -0.064(8)
C39 0.076(8) 0.086(8) 0.022(5) -0.015(5) 0.018(5) -0.047(7)
C40 0.036(5) 0.045(5) 0.020(4) -0.011(3) 0.003(3) -0.018(4)
C41 0.033(5) 0.053(5) 0.025(4) -0.014(3) 0.003(3) -0.024(4)
C42 0.041(5) 0.026(4) 0.019(4) -0.004(3) -0.007(3) -0.013(3)
C43 0.039(5) 0.030(4) 0.013(3) -0.004(3) 0.002(3) -0.010(3)
C44 0.025(4) 0.043(4) 0.026(4) -0.009(3) 0.004(3) -0.017(3)
C45 0.030(5) 0.049(5) 0.018(4) -0.013(3) 0.002(3) -0.016(4)
C46 0.029(4) 0.028(4) 0.017(4) -0.006(3) -0.001(3) -0.005(3)
C47 0.024(4) 0.034(4) 0.016(4) -0.012(3) 0.004(3) -0.009(3)
C48 0.028(4) 0.036(4) 0.017(4) -0.006(3) -0.002(3) -0.014(3)
N1 0.028(5) 0.043(4) 0.072(6) -0.014(4) 0.006(4) -0.006(3)
N2 0.031(5) 0.047(4) 0.051(5) -0.013(3) 0.007(3) -0.005(3)
N3 0.057(6) 0.040(5) 0.104(8) -0.015(5) 0.018(5) -0.035(4)
N4 0.048(6) 0.050(5) 0.095(8) -0.017(5) 0.010(5) -0.028(5)
O1 0.042(4) 0.043(4) 0.080(5) -0.017(3) 0.023(4) -0.027(3)
O2 0.025(3) 0.043(3) 0.050(4) -0.013(3) -0.008(3) -0.006(3)
O3 0.033(4) 0.036(3) 0.056(4) -0.010(3) -0.001(3) -0.007(3)
O4 0.041(4) 0.039(4) 0.072(5) -0.016(3) 0.023(3) -0.026(3)
O5 0.030(3) 0.040(3) 0.036(3) 0.002(2) 0.001(2) -0.020(3)
O6 0.020(3) 0.037(3) 0.033(3) -0.004(2) -0.002(2) -0.012(2)
O7 0.048(4) 0.075(4) 0.021(3) -0.013(3) 0.004(3) -0.043(4)
O8 0.044(4) 0.077(5) 0.017(3) -0.015(3) 0.002(3) -0.021(3)
O9 0.032(4) 0.079(4) 0.015(3) -0.011(3) 0.002(2) -0.025(3)
O10 0.041(4) 0.060(4) 0.016(3) -0.007(2) 0.000(2) -0.031(3)
O12 0.031(3) 0.038(3) 0.036(3) -0.002(2) -0.001(2) -0.021(3)
O13 0.012(3) 0.041(3) 0.037(3) -0.005(2) -0.003(2) -0.013(2)
O14 0.032(3) 0.029(3) 0.019(3) -0.0123(19) 0.005(2) -0.012(2)
O15 0.066(5) 0.024(3) 0.019(3) -0.003(2) 0.000(3) -0.009(3)
O16 0.056(4) 0.033(3) 0.020(3) -0.006(2) -0.002(3) -0.007(3)
O20 0.042(3) 0.023(3) 0.017(3) -0.0069(18) -0.003(2) -0.011(2)
OW1 0.28(4) 0.17(2) 0.23(3) -0.15(2) 0.24(3) -0.15(3)
OW2 0.20(3) 0.049(12) 0.050(13) -0.026(10) 0.086(17) -0.064(16)
OW3 0.15(4) 0.16(3) 0.61(10) -0.25(5) -0.30(5) 0.12(3)
Nd1 0.0164(2) 0.0260(2) 0.0132(2) -0.00501(13) 0.00057(13) -0.00910(15)
Nd2 0.0163(2) 0.0263(2) 0.0129(2) -0.00515(13) 0.00033(13) -0.00928(15)

loop_
_atom_type_symbol
_atom_type_description
_atom_type_scat_dispersion_real
_atom_type_scat_dispersion_imag
_atom_type_scat_source
C C 0.0033 0.0016 'International Tables Vol C Tables 4.2.6.8 and 6.1.1.4'
H H 0.0000 0.0000 'International Tables Vol C Tables 4.2.6.8 and 6.1.1.4'
N N 0.0061 0.0033 'International Tables Vol C Tables 4.2.6.8 and 6.1.1.4'
O O 0.0106 0.0060 'International Tables Vol C Tables 4.2.6.8 and 6.1.1.4'
Nd Nd -0.1943 3.0179 'International Tables Vol C Tables 4.2.6.8 and 6.1.1.4'

loop_
_geom_angle_atom_site_label_1
_geom_angle_atom_site_label_2
_geom_angle_atom_site_label_3
_geom_angle
_geom_angle_site_symmetry_1
_geom_angle_site_symmetry_3
O6 C1 O5 125.5(7) . .
O6 C1 C2 118.1(7) . .
O5 C1 C2 116.4(7) . .
C3 C2 C7 119.7(7) . .
C3 C2 C1 117.6(7) . .
C7 C2 C1 122.7(7) . .
C2 C3 C4 121.0(7) . .
C2 C3 H3 119.5 . .
C4 C3 H3 119.5 . .
C5 C4 C3 121.0(8) . .
C5 C4 H4 119.5 . .
C3 C4 H4 119.5 . .
C4 C5 C6 118.9(7) . .
C4 C5 C12 118.3(7) . .
C6 C5 C12 122.8(6) . .
C7 C6 C5 120.3(7) . .
C7 C6 C11 117.9(7) . .
C5 C6 C11 121.6(7) . .
C8 C7 C6 119.5(7) . .
C8 C7 C2 121.5(7) . .
C6 C7 C2 118.9(7) . .
C9 C8 C7 119.9(8) . .
C9 C8 H8 120.1 . .
C7 C8 H8 120.1 . .
C8 C9 C10 120.8(8) . .
C8 C9 H9 119.6 . .
C10 C9 H9 119.6 . .
C11 C10 C9 121.0(9) . .
C11 C10 H10 119.5 . .
C9 C10 H10 119.5 . .
C10 C11 C6 120.9(8) . .
C10 C11 H11 119.6 . .
C6 C11 H11 119.6 . .
O13 C12 O12 124.4(7) . .
O13 C12 C5 117.6(7) . .
O12 C12 C5 118.0(7) . .
O9 C13 O10 121.0(7) . .
O9 C13 C14 118.3(7) . .
O10 C13 C14 120.7(7) . .
O9 C13 Nd1 60.1(4) . .
O10 C13 Nd1 61.0(4) . .
C14 C13 Nd1 176.8(5) . .
C15 C14 C48 119.5(7) . .
C15 C14 C13 115.1(7) . .
C48 C14 C13 125.4(7) . .
C14 C15 C16 121.5(7) . .
C14 C15 H15 119.2 . .
C16 C15 H15 119.2 . .
C17 C16 C15 120.0(7) . .
C17 C16 H16 120.0 . .
C15 C16 H16 120.0 . .
C16 C17 C19 120.8(7) . .
C16 C17 C18 120.0(7) . .
C19 C17 C18 119.2(7) . .
O16 C18 O20 121.1(7) . .
O16 C18 C17 120.4(6) . .
O20 C18 C17 118.5(6) . .
O16 C18 Nd2 58.5(4) . 2_566
O20 C18 Nd2 62.8(4) . 2_566
C17 C18 Nd2 174.9(6) . 2_566
C20 C19 C48 120.7(8) . .
C20 C19 C17 120.9(7) . .
C48 C19 C17 118.4(7) . .
C21 C20 C19 120.7(8) . .
C21 C20 H20 119.6 . .
C19 C20 H20 119.6 . .
C20 C21 C22 119.6(9) . .
C20 C21 H21 120.2 . .
C22 C21 H21 120.2 . .
C23 C22 C21 120.3(9) . .
C23 C22 H22 119.8 . .
C21 C22 H22 119.8 . .
C22 C23 C48 121.9(8) . .
C22 C23 H23 119.1 . .
C48 C23 H23 119.1 . .
O4 C24 N4 126.4(11) . .
O4 C24 H24 116.8 . .
N4 C24 H24 116.8 . .
N4 C25 H25A 109.5 . .
N4 C25 H25B 109.5 . .
H25A C25 H25B 109.5 . .
N4 C25 H25C 109.5 . .
H25A C25 H25C 109.5 . .
H25B C25 H25C 109.5 . .
N4 C26 H26A 109.5 . .
N4 C26 H26B 109.5 . .
H26A C26 H26B 109.5 . .
N4 C26 H26C 109.5 . .
H26A C26 H26C 109.5 . .
H26B C26 H26C 109.5 . .
O3 C27 N1 125.6(10) . .
O3 C27 H27 117.2 . .
N1 C27 H27 117.2 . .
N1 C28 H28A 109.5 . .
N1 C28 H28B 109.5 . .
H28A C28 H28B 109.5 . .
N1 C28 H28C 109.5 . .
H28A C28 H28C 109.5 . .
H28B C28 H28C 109.5 . .
N1 C29 H29A 109.5 . .
N1 C29 H29B 109.5 . .
H29A C29 H29B 109.5 . .
N1 C29 H29C 109.5 . .
H29A C29 H29C 109.5 . .
H29B C29 H29C 109.5 . .
N3 C30 H30A 109.5 . .
N3 C30 H30B 109.5 . .
H30A C30 H30B 109.5 . .
N3 C30 H30C 109.5 . .
H30A C30 H30C 109.5 . .
H30B C30 H30C 109.5 . .
N3 C31 H31A 109.5 . .
N3 C31 H31B 109.5 . .
H31A C31 H31B 109.5 . .
N3 C31 H31C 109.5 . .
H31A C31 H31C 109.5 . .
H31B C31 H31C 109.5 . .
O1 C32 N3 125.0(12) . .
O1 C32 H32 117.5 . .
N3 C32 H32 117.5 . .
O2 C33 N2 124.8(9) . .
O2 C33 H33 117.6 . .
N2 C33 H33 117.6 . .
N2 C34 H34A 109.5 . .
N2 C34 H34B 109.5 . .
H34A C34 H34B 109.5 . .
N2 C34 H34C 109.5 . .
H34A C34 H34C 109.5 . .
H34B C34 H34C 109.5 . .
N2 C35 H35A 109.5 . .
N2 C35 H35B 109.5 . .
H35A C35 H35B 109.5 . .
N2 C35 H35C 109.5 . .
H35A C35 H35C 109.5 . .
H35B C35 H35C 109.5 . .
C37 C36 C41 121.8(9) . .
C37 C36 H36 119.1 . .
C41 C36 H36 119.1 . .
C38 C37 C36 121.3(10) . .
C38 C37 H37 119.3 . .
C36 C37 H37 119.3 . .
C37 C38 C39 117.8(10) . .
C37 C38 H38 121.1 . .
C39 C38 H38 121.1 . .
C40 C39 C38 120.7(9) . .
C40 C39 H39 119.6 . .
C38 C39 H39 119.6 . .
C39 C40 C41 121.3(8) . .
C39 C40 C46 120.5(8) . .
C41 C40 C46 118.2(7) . .
C36 C41 C40 117.0(8) . .
C36 C41 C42 123.9(8) . .
C40 C41 C42 119.0(7) . .
C44 C42 C41 119.8(7) . .
C44 C42 C43 116.1(8) . .
C41 C42 C43 124.1(7) . .
O8 C43 O7 121.0(7) . .
O8 C43 C42 118.7(8) . .
O7 C43 C42 120.3(7) . .
O8 C43 Nd2 59.1(4) . .
O7 C43 Nd2 61.9(4) . .
C42 C43 Nd2 177.3(6) . .
C42 C44 C45 121.7(8) . .
C42 C44 H44 119.1 . .
C45 C44 H44 119.1 . .
C46 C45 C44 119.6(8) . .
C46 C45 H45 120.2 . .
C44 C45 H45 120.2 . .
C45 C46 C40 121.7(7) . .
C45 C46 C47 119.1(7) . .
C40 C46 C47 119.2(7) . .
O14 C47 O15 122.0(7) . .
O14 C47 C46 119.5(6) . .
O15 C47 C46 118.4(6) . .
O14 C47 Nd1 64.0(4) . 2_565
O15 C47 Nd1 58.3(4) . 2_565
C46 C47 Nd1 175.2(6) . 2_565
C23 C48 C14 123.6(7) . .
C23 C48 C19 116.7(7) . .
C14 C48 C19 119.7(7) . .
C27 N1 C28 122.4(11) . .
C27 N1 C29 120.1(9) . .
C28 N1 C29 117.5(10) . .
C33 N2 C35 122.2(10) . .
C33 N2 C34 119.3(9) . .
C35 N2 C34 118.5(9) . .
C32 N3 C31 121.7(13) . .
C32 N3 C30 123.8(12) . .
C31 N3 C30 114.6(13) . .
C24 N4 C25 120.8(13) . .
C24 N4 C26 122.7(12) . .
C25 N4 C26 116.5(13) . .
C32 O1 Nd2 128.6(6) . .
C33 O2 Nd2 129.5(6) . .
C27 O3 Nd1 131.2(7) . .
C24 O4 Nd1 130.4(6) . .
C1 O5 Nd2 139.0(5) . .
C1 O6 Nd1 139.1(5) . .
C43 O7 Nd2 91.7(5) . .
C43 O8 Nd2 95.4(5) . .
C13 O9 Nd1 94.1(4) . .
C13 O10 Nd1 93.1(4) . .
C12 O12 Nd1 141.0(5) . 1_455
C12 O13 Nd2 138.5(5) . 1_455
C47 O14 Nd2 159.1(5) . 2_565
C47 O14 Nd1 91.1(4) . 2_565
Nd2 O14 Nd1 106.81(17) 2_565 2_565
C47 O15 Nd1 96.9(4) . 2_565
C18 O16 Nd2 96.9(4) . 2_566
C18 O20 Nd1 157.7(5) . 2_566
C18 O20 Nd2 92.4(4) . 2_566
Nd1 O20 Nd2 106.90(17) 2_566 2_566
O12 Nd1 O20 74.62(19) 1_655 2_566
O12 Nd1 O6 134.32(18) 1_655 .
O20 Nd1 O6 72.38(18) 2_566 .
O12 Nd1 O4 144.1(2) 1_655 .
O20 Nd1 O4 141.1(2) 2_566 .
O6 Nd1 O4 75.8(2) . .
O12 Nd1 O3 72.5(2) 1_655 .
O20 Nd1 O3 143.4(2) 2_566 .
O6 Nd1 O3 143.9(2) . .
O4 Nd1 O3 72.3(2) . .
O12 Nd1 O9 77.9(2) 1_655 .
O20 Nd1 O9 82.97(19) 2_566 .
O6 Nd1 O9 127.19(19) . .
O4 Nd1 O9 99.3(2) . .
O3 Nd1 O9 75.0(2) . .
O12 Nd1 O10 125.79(19) 1_655 .
O20 Nd1 O10 80.03(19) 2_566 .
O6 Nd1 O10 77.97(19) . .
O4 Nd1 O10 71.9(2) . .
O3 Nd1 O10 107.0(2) . .
O9 Nd1 O10 51.73(18) . .
O12 Nd1 O15 90.6(2) 1_655 2_565
O20 Nd1 O15 122.09(16) 2_566 2_565
O6 Nd1 O15 81.2(2) . 2_565
O4 Nd1 O15 73.3(2) . 2_565
O3 Nd1 O15 74.0(2) . 2_565
O9 Nd1 O15 148.9(2) . 2_565
O10 Nd1 O15 142.8(2) . 2_565
O12 Nd1 O14 69.72(18) 1_655 2_565
O20 Nd1 O14 72.99(15) 2_566 2_565
O6 Nd1 O14 70.99(18) . 2_565
O4 Nd1 O14 116.6(2) . 2_565
O3 Nd1 O14 109.24(19) . 2_565
O9 Nd1 O14 143.63(18) . 2_565
O10 Nd1 O14 143.64(18) . 2_565
O15 Nd1 O14 49.66(15) 2_565 2_565
O12 Nd1 C13 102.3(2) 1_655 .
O20 Nd1 C13 81.44(19) 2_566 .
O6 Nd1 C13 103.0(2) . .
O4 Nd1 C13 84.5(2) . .
O3 Nd1 C13 90.3(2) . .
O9 Nd1 C13 25.8(2) . .
O10 Nd1 C13 25.9(2) . .
O15 Nd1 C13 155.78(19) 2_565 .
O14 Nd1 C13 154.38(17) 2_565 .
O12 Nd1 C47 80.4(2) 1_655 2_565
O20 Nd1 C47 97.35(18) 2_566 2_565
O6 Nd1 C47 73.5(2) . 2_565
O4 Nd1 C47 94.5(2) . 2_565
O3 Nd1 C47 92.6(2) . 2_565
O9 Nd1 C47 157.5(2) . 2_565
O10 Nd1 C47 150.7(2) . 2_565
O15 Nd1 C47 24.88(18) 2_565 2_565
O14 Nd1 C47 24.84(17) 2_565 2_565
C13 Nd1 C47 176.5(2) . 2_565
O12 Nd1 Nd2 67.12(14) 1_655 .
O20 Nd1 Nd2 38.48(11) 2_566 .
O6 Nd1 Nd2 67.35(13) . .
O4 Nd1 Nd2 139.15(18) . .
O3 Nd1 Nd2 133.33(16) . .
O9 Nd1 Nd2 116.64(16) . .
O10 Nd1 Nd2 115.10(14) . .
O15 Nd1 Nd2 83.93(12) 2_565 .
O14 Nd1 Nd2 34.51(10) 2_565 .
C13 Nd1 Nd2 119.89(14) . .
C47 Nd1 Nd2 59.06(14) 2_565 .
O14 Nd2 O5 75.22(19) 2_565 .
O14 Nd2 O13 74.70(18) 2_565 1_655
O5 Nd2 O13 134.86(18) . 1_655
O14 Nd2 O8 82.1(2) 2_565 .
O5 Nd2 O8 80.3(2) . .
O13 Nd2 O8 127.2(2) 1_655 .
O14 Nd2 O1 141.9(2) 2_565 .
O5 Nd2 O1 142.7(2) . .
O13 Nd2 O1 75.1(2) 1_655 .
O8 Nd2 O1 98.4(2) . .
O14 Nd2 O2 144.0(2) 2_565 .
O5 Nd2 O2 72.7(2) . .
O13 Nd2 O2 140.93(19) 1_655 .
O8 Nd2 O2 76.9(2) . .
O1 Nd2 O2 70.8(2) . .
O14 Nd2 O7 78.84(19) 2_565 .
O5 Nd2 O7 128.00(19) . .
O13 Nd2 O7 77.13(19) 1_655 .
O8 Nd2 O7 51.9(2) . .
O1 Nd2 O7 72.3(2) . .
O2 Nd2 O7 109.0(2) . .
O14 Nd2 O16 122.14(17) 2_565 2_566
O5 Nd2 O16 88.6(2) . 2_566
O13 Nd2 O16 79.8(2) 1_655 2_566
O8 Nd2 O16 149.9(2) . 2_566
O1 Nd2 O16 73.9(2) . 2_566
O2 Nd2 O16 73.0(2) . 2_566
O7 Nd2 O16 142.9(2) . 2_566
O14 Nd2 O20 73.29(15) 2_565 2_566
O5 Nd2 O20 69.14(18) . 2_566
O13 Nd2 O20 70.44(18) 1_655 2_566
O8 Nd2 O20 144.5(2) . 2_566
O1 Nd2 O20 116.8(2) . 2_566
O2 Nd2 O20 109.09(19) . 2_566
O7 Nd2 O20 141.59(19) . 2_566
O16 Nd2 O20 49.25(16) 2_566 2_566
O14 Nd2 C43 79.65(19) 2_565 .
O5 Nd2 C43 104.0(2) . .
O13 Nd2 C43 102.8(2) 1_655 .
O8 Nd2 C43 25.4(2) . .
O1 Nd2 C43 85.0(2) . .
O2 Nd2 C43 92.7(2) . .
O7 Nd2 C43 26.4(2) . .
O16 Nd2 C43 157.4(2) 2_566 .
O20 Nd2 C43 152.94(18) 2_566 .
O14 Nd2 C18 97.69(18) 2_565 2_566
O5 Nd2 C18 79.2(2) . 2_566
O13 Nd2 C18 72.4(2) 1_655 2_566
O8 Nd2 C18 158.8(2) . 2_566
O1 Nd2 C18 94.7(2) . 2_566
O2 Nd2 C18 91.9(2) . 2_566
O7 Nd2 C18 149.1(2) . 2_566
O16 Nd2 C18 24.53(18) 2_566 2_566
O20 Nd2 C18 24.79(17) 2_566 2_566
C43 Nd2 C18 175.0(2) . 2_566
O14 Nd2 Nd1 38.67(11) 2_565 .
O5 Nd2 Nd1 67.82(13) . .
O13 Nd2 Nd1 67.60(13) 1_655 .
O8 Nd2 Nd1 116.90(16) . .
O1 Nd2 Nd1 139.20(18) . .
O2 Nd2 Nd1 134.21(16) . .
O7 Nd2 Nd1 113.17(16) . .
O16 Nd2 Nd1 83.63(12) 2_566 .
O20 Nd2 Nd1 34.62(10) 2_566 .
C43 Nd2 Nd1 118.32(15) . .
C18 Nd2 Nd1 59.11(14) 2_566 .

loop_
_geom_bond_atom_site_label_1
_geom_bond_atom_site_label_2
_geom_bond_distance
_geom_bond_site_symmetry_2
C1 O6 1.266(9) .
C1 O5 1.267(9) .
C1 C2 1.498(10) .
C2 C3 1.379(10) .
C2 C7 1.426(11) .
C3 C4 1.416(11) .
C3 H3 0.9300 .
C4 C5 1.374(11) .
C4 H4 0.9300 .
C5 C6 1.434(10) .
C5 C12 1.496(10) .
C6 C7 1.419(10) .
C6 C11 1.437(11) .
C7 C8 1.419(10) .
C8 C9 1.370(12) .
C8 H8 0.9300 .
C9 C10 1.396(14) .
C9 H9 0.9300 .
C10 C11 1.344(12) .
C10 H10 0.9300 .
C11 H11 0.9300 .
C12 O13 1.271(9) .
C12 O12 1.273(9) .
C13 O9 1.260(10) .
C13 O10 1.262(9) .
C13 C14 1.511(9) .
C13 Nd1 2.882(7) .
C14 C15 1.379(11) .
C14 C48 1.422(11) .
C15 C16 1.418(10) .
C15 H15 0.9300 .
C16 C17 1.358(11) .
C16 H16 0.9300 .
C17 C19 1.447(11) .
C17 C18 1.507(9) .
C18 O16 1.253(9) .
C18 O20 1.257(8) .
C18 Nd2 2.995(7) 2_566
C19 C20 1.396(11) .
C19 C48 1.426(10) .
C20 C21 1.379(13) .
C20 H20 0.9300 .
C21 C22 1.397(13) .
C21 H21 0.9300 .
C22 C23 1.375(13) .
C22 H22 0.9300 .
C23 C48 1.414(11) .
C23 H23 0.9300 .
C24 O4 1.232(12) .
C24 N4 1.306(14) .
C24 H24 0.9300 .
C25 N4 1.433(16) .
C25 H25A 0.9600 .
C25 H25B 0.9600 .
C25 H25C 0.9600 .
C26 N4 1.433(18) .
C26 H26A 0.9600 .
C26 H26B 0.9600 .
C26 H26C 0.9600 .
C27 O3 1.201(10) .
C27 N1 1.337(12) .
C27 H27 0.9300 .
C28 N1 1.411(14) .
C28 H28A 0.9600 .
C28 H28B 0.9600 .
C28 H28C 0.9600 .
C29 N1 1.488(15) .
C29 H29A 0.9600 .
C29 H29B 0.9600 .
C29 H29C 0.9600 .
C30 N3 1.436(18) .
C30 H30A 0.9600 .
C30 H30B 0.9600 .
C30 H30C 0.9600 .
C31 N3 1.423(16) .
C31 H31A 0.9600 .
C31 H31B 0.9600 .
C31 H31C 0.9600 .
C32 O1 1.237(12) .
C32 N3 1.304(15) .
C32 H32 0.9300 .
C33 O2 1.223(10) .
C33 N2 1.316(11) .
C33 H33 0.9300 .
C34 N2 1.504(15) .
C34 H34A 0.9600 .
C34 H34B 0.9600 .
C34 H34C 0.9600 .
C35 N2 1.438(13) .
C35 H35A 0.9600 .
C35 H35B 0.9600 .
C35 H35C 0.9600 .
C36 C37 1.399(15) .
C36 C41 1.410(12) .
C36 H36 0.9300 .
C37 C38 1.396(16) .
C37 H37 0.9300 .
C38 C39 1.422(15) .
C38 H38 0.9300 .
C39 C40 1.404(13) .
C39 H39 0.9300 .
C40 C41 1.416(10) .
C40 C46 1.450(12) .
C41 C42 1.438(12) .
C42 C44 1.371(11) .
C42 C43 1.522(10) .
C43 O8 1.237(10) .
C43 O7 1.276(10) .
C43 Nd2 2.866(7) .
C44 C45 1.414(10) .
C44 H44 0.9300 .
C45 C46 1.346(11) .
C45 H45 0.9300 .
C46 C47 1.518(10) .
C47 O14 1.251(8) .
C47 O15 1.262(9) .
C47 Nd1 2.978(7) 2_565
O1 Nd2 2.502(6) .
O2 Nd2 2.508(6) .
O3 Nd1 2.502(6) .
O4 Nd1 2.492(6) .
O5 Nd2 2.434(5) .
O6 Nd1 2.437(5) .
O7 Nd2 2.529(6) .
O8 Nd2 2.471(6) .
O9 Nd1 2.505(6) .
O10 Nd1 2.525(5) .
O12 Nd1 2.402(5) 1_455
O13 Nd2 2.441(5) 1_455
O14 Nd2 2.427(5) 2_565
O14 Nd1 2.677(5) 2_565
O15 Nd1 2.550(5) 2_565
O16 Nd2 2.574(5) 2_566
O20 Nd1 2.435(5) 2_566
O20 Nd2 2.667(5) 2_566
OW1 OW1 1.72(7) 2_475
Nd1 O12 2.402(6) 1_655
Nd1 O20 2.435(5) 2_566
Nd1 O15 2.550(5) 2_565
Nd1 O14 2.677(5) 2_565
Nd1 C47 2.978(7) 2_565
Nd1 Nd2 4.1008(19) .
Nd2 O14 2.427(5) 2_565
Nd2 O13 2.441(5) 1_655
Nd2 O16 2.574(5) 2_566
Nd2 O20 2.667(5) 2_566
Nd2 C18 2.995(7) 2_566
